data_7109337
loop_
_publ_author_name
'Nigel S. Simpkins'
'Damian F. Weske'
'Louise Male'
'Simon J. Coles'
'Mateusz B. Pitak'

_publ_section_title
;
 Synthesis of fumaramide derived [3]rotaxanes as potential precursors for
 molecular boxes
;
_journal_name_full Chem.Commun.
_journal_page_first 5010
_journal_paper_doi 10.1039/c3cc42045k
_journal_volume 49
_journal_year 2013
_chemical_formula_moiety 'C39 H40 N4 O4, 2(C32 H28 N4 O4), 3.5(C2 H6 O)'
_chemical_formula_sum 'C110 H117 N12 O15.5'
_chemical_formula_weight 1855.16
_chemical_name_systematic
;
?
;
_space_group_IT_number 2
_symmetry_cell_setting triclinic
_symmetry_space_group_name_Hall '-P 1'
_symmetry_space_group_name_H-M 'P -1'
_atom_sites_solution_hydrogens geom
_atom_sites_solution_primary direct
_atom_sites_solution_secondary difmap
_audit_creation_method SHELXL-97
_cell_angle_alpha 110.488(8)
_cell_angle_beta 97.325(7)
_cell_angle_gamma 97.504(7)
_cell_formula_units_Z 2
_cell_length_a 10.8101(6)
_cell_length_b 21.2231(13)
_cell_length_c 22.7870(16)
_cell_measurement_reflns_used 21641
_cell_measurement_temperature 100(2)
_cell_measurement_theta_max 26.4
_cell_measurement_theta_min 3.0
_cell_volume 4770.1(6)
_computing_cell_refinement 'CrystalClear-SM Expert 2.0 r11 (Rigaku, 2011)'
_computing_data_collection 'CrystalClear-SM Expert 2.0 r11 (Rigaku, 2011)'
_computing_data_reduction 'CrystalClear-SM Expert 2.0 r11 (Rigaku, 2011)'
_computing_structure_refinement 'SHELXL-97 (Sheldrick, 2008)'
_computing_structure_solution 'SHELXL-97 (Sheldrick, 2008)'
_diffrn_ambient_temperature 100(2)
_diffrn_detector CCD
_diffrn_detector_area_resol_mean 28.5714
_diffrn_measured_fraction_theta_full 0.989
_diffrn_measured_fraction_theta_max 0.989
_diffrn_measurement_device
;
AFC12 (Right): Kappa 3 circle
;
_diffrn_measurement_device_type
;
Rigaku Saturn724+ (2x2 bin mode)
;
_diffrn_measurement_method 'profile data from \w-scans'
_diffrn_measurement_specimen_support Mitegen
_diffrn_radiation_monochromator Confocal
_diffrn_radiation_type 'Mo K\a'
_diffrn_radiation_wavelength 0.71075
_diffrn_reflns_av_R_equivalents 0.0637
_diffrn_reflns_av_sigmaI/netI 0.1174
_diffrn_reflns_limit_h_max 12
_diffrn_reflns_limit_h_min -10
_diffrn_reflns_limit_k_max 25
_diffrn_reflns_limit_k_min -25
_diffrn_reflns_limit_l_max 26
_diffrn_reflns_limit_l_min -27
_diffrn_reflns_number 33613
_diffrn_reflns_theta_full 25.03
_diffrn_reflns_theta_max 25.03
_diffrn_reflns_theta_min 2.99
_diffrn_source 'Rotating Anode'
_diffrn_source_current 55.0
_diffrn_source_power 2.5
_diffrn_source_voltage 45.0
_exptl_absorpt_coefficient_mu 0.087
_exptl_absorpt_correction_T_max 0.9983
_exptl_absorpt_correction_T_min 0.9828
_exptl_absorpt_correction_type multi-scan
_exptl_absorpt_process_details 'CrystalClear-SM Expert 2.0 r11 (Rigaku, 2011)'
_exptl_crystal_colour Colourless
_exptl_crystal_density_diffrn 1.292
_exptl_crystal_density_method 'not measured'
_exptl_crystal_description needle
_exptl_crystal_F_000 1970
_exptl_crystal_size_max 0.20
_exptl_crystal_size_mid 0.03
_exptl_crystal_size_min 0.02
_refine_diff_density_max 0.743
_refine_diff_density_min -0.674
_refine_diff_density_rms 0.062
_refine_ls_extinction_method none
_refine_ls_goodness_of_fit_ref 1.053
_refine_ls_hydrogen_treatment constr
_refine_ls_matrix_type full
_refine_ls_number_parameters 1316
_refine_ls_number_reflns 16656
_refine_ls_number_restraints 405
_refine_ls_restrained_S_all 1.081
_refine_ls_R_factor_all 0.1513
_refine_ls_R_factor_gt 0.0816
_refine_ls_shift/su_max 0.000
_refine_ls_shift/su_mean 0.000
_refine_ls_structure_factor_coef Fsqd
_refine_ls_weighting_details
; calc
[0.00000+1.00000exp(0.26(sin\q/\l)^2^)]/
[\s^2^(Fo^2^)+0.0000+2.8765*P+(0.0991P)^2^+0.0000sin\q/\l]
where P = 0.33333Fo^2^ + 0.66667Fc^2^
;
_refine_ls_weighting_scheme calc
_refine_ls_wR_factor_gt 0.1914
_refine_ls_wR_factor_ref 0.2292
_reflns_number_gt 9224
_reflns_number_total 16656
_reflns_threshold_expression >2\s(I)
_cod_data_source_file c3cc42045k.txt
_cod_data_source_block '[3]rotaxane_9'
_cod_original_cell_volume 4770.1(5)
_cod_original_sg_symbol_H-M P-1
_cod_original_formula_sum 'C110 H117 N12 O15.50'
_cod_database_code 7109337

loop_
_symmetry_equiv_pos_as_xyz
'x, y, z'
'-x, -y, -z'

loop_
_atom_site_label
_atom_site_type_symbol
_atom_site_fract_x
_atom_site_fract_y
_atom_site_fract_z
_atom_site_U_iso_or_equiv
_atom_site_adp_type
_atom_site_occupancy
_atom_site_symmetry_multiplicity
_atom_site_calc_flag
_atom_site_refinement_flags
_atom_site_disorder_assembly
_atom_site_disorder_group
C1 C 0.9475(4) 0.3428(2) 0.5759(2) 0.0438(12) Uani 1 1 d . . .
H1A H 0.9769 0.3917 0.5838 0.053 Uiso 1 1 calc R A 1
H1B H 1.0113 0.3287 0.6016 0.053 Uiso 1 1 calc R A 1
C8 C 0.8922(5) 0.3316(3) 0.4627(2) 0.0585(14) Uani 1 1 d DU . .
H8A H 0.8447 0.3676 0.4832 0.070 Uiso 1 1 calc R B 1
H8B H 0.8333 0.2957 0.4258 0.070 Uiso 1 1 calc R B 1
C2A C 0.8208(8) 0.3342(6) 0.5972(4) 0.045(3) Uani 0.642(5) 1 d PGU C 1
C3A C 0.7683(8) 0.3922(5) 0.6223(4) 0.080(4) Uani 0.642(5) 1 d PGU C 1
H3A H 0.8100 0.4354 0.6244 0.097 Uiso 0.642(5) 1 calc PR C 1
C4A C 0.6546(9) 0.3868(4) 0.6443(4) 0.102(4) Uani 0.642(5) 1 d PGU C 1
H4A H 0.6188 0.4264 0.6614 0.122 Uiso 0.642(5) 1 calc PR C 1
C5A C 0.5935(9) 0.3236(5) 0.6412(4) 0.075(3) Uani 0.642(5) 1 d PGU C 1
H5A H 0.5159 0.3200 0.6562 0.090 Uiso 0.642(5) 1 calc PR C 1
C6A C 0.6460(12) 0.2657(4) 0.6161(5) 0.0586(16) Uani 0.642(5) 1 d PGU C 1
H6A H 0.6042 0.2225 0.6140 0.070 Uiso 0.642(5) 1 calc PR C 1
C7A C 0.7596(12) 0.2710(5) 0.5941(5) 0.046(2) Uani 0.642(5) 1 d PGU C 1
H7A H 0.7955 0.2314 0.5770 0.056 Uiso 0.642(5) 1 calc PR C 1
C2B C 0.8192(16) 0.3411(12) 0.5946(9) 0.050(5) Uani 0.358(5) 1 d PGU C 2
C3B C 0.7441(15) 0.3886(10) 0.5916(6) 0.063(4) Uani 0.358(5) 1 d PGU C 2
H3B H 0.7772 0.4269 0.5821 0.076 Uiso 0.358(5) 1 calc PR C 2
C4B C 0.6204(15) 0.3801(9) 0.6023(6) 0.069(4) Uani 0.358(5) 1 d PGU C 2
H4B H 0.5690 0.4125 0.6002 0.083 Uiso 0.358(5) 1 calc PR C 2
C5B C 0.5718(16) 0.3240(10) 0.6161(7) 0.074(5) Uani 0.358(5) 1 d PGU C 2
H5B H 0.4873 0.3181 0.6235 0.089 Uiso 0.358(5) 1 calc PR C 2
C6B C 0.647(2) 0.2765(9) 0.6192(10) 0.0586(16) Uani 0.358(5) 1 d PGU C 2
H6B H 0.6139 0.2381 0.6287 0.070 Uiso 0.358(5) 1 calc PR C 2
C7B C 0.771(2) 0.2850(10) 0.6085(11) 0.046(2) Uani 0.358(5) 1 d PGU C 2
H7B H 0.8221 0.2525 0.6106 0.056 Uiso 0.358(5) 1 calc PR C 2
C9A C 1.0039(7) 0.3631(5) 0.4390(5) 0.071(3) Uani 0.642(5) 1 d PGDU C 1
C10A C 1.1290(8) 0.3560(5) 0.4533(5) 0.090(3) Uani 0.642(5) 1 d PGU C 1
H10A H 1.1503 0.3312 0.4795 0.108 Uiso 0.642(5) 1 calc PR C 1
C11A C 1.2230(7) 0.3852(5) 0.4292(5) 0.110(4) Uani 0.642(5) 1 d PGU C 1
H11A H 1.3085 0.3803 0.4390 0.132 Uiso 0.642(5) 1 calc PR C 1
C12A C 1.1920(9) 0.4214(6) 0.3908(5) 0.120(4) Uani 0.642(5) 1 d PGU C 1
H12A H 1.2562 0.4413 0.3744 0.144 Uiso 0.642(5) 1 calc PR C 1
C13A C 1.0669(10) 0.4285(5) 0.3765(5) 0.112(4) Uani 0.642(5) 1 d PGU C 1
H13A H 1.0456 0.4532 0.3503 0.134 Uiso 0.642(5) 1 calc PR C 1
C14A C 0.9729(7) 0.3993(5) 0.4006(5) 0.084(3) Uani 0.642(5) 1 d PGU C 1
H14A H 0.8874 0.4041 0.3908 0.101 Uiso 0.642(5) 1 calc PR C 1
C9B C 0.9749(15) 0.3743(9) 0.4413(9) 0.064(4) Uani 0.358(5) 1 d PGDU C 2
C10B C 1.0940(16) 0.3576(8) 0.4355(8) 0.077(5) Uani 0.358(5) 1 d PGU C 2
H10B H 1.1239 0.3280 0.4548 0.093 Uiso 0.358(5) 1 calc PR C 2
C11B C 1.1693(14) 0.3841(9) 0.4013(8) 0.100(6) Uani 0.358(5) 1 d PGU C 2
H11B H 1.2507 0.3726 0.3973 0.120 Uiso 0.358(5) 1 calc PR C 2
C12B C 1.1255(17) 0.4273(10) 0.3730(8) 0.107(6) Uani 0.358(5) 1 d PGU C 2
H12B H 1.1769 0.4455 0.3497 0.129 Uiso 0.358(5) 1 calc PR C 2
C13B C 1.0063(17) 0.4441(10) 0.3789(9) 0.120(7) Uani 0.358(5) 1 d PGU C 2
H13B H 0.9764 0.4736 0.3596 0.145 Uiso 0.358(5) 1 calc PR C 2
C14B C 0.9310(13) 0.4175(10) 0.4130(10) 0.121(8) Uani 0.358(5) 1 d PGU C 2
H14B H 0.8496 0.4290 0.4170 0.145 Uiso 0.358(5) 1 calc PR C 2
C15 C 0.9605(4) 0.2368(2) 0.4904(2) 0.0364(10) Uani 1 1 d . . .
C16 C 0.9478(4) 0.1983(2) 0.4212(2) 0.0366(11) Uani 1 1 d . C .
H16 H 0.9602 0.2231 0.3941 0.044 Uiso 1 1 calc R . .
C17 C 0.9199(4) 0.1312(2) 0.39576(19) 0.0341(10) Uani 1 1 d . . .
H17 H 0.9064 0.1059 0.4222 0.041 Uiso 1 1 calc R C .
C18 C 0.9092(4) 0.0944(2) 0.32627(19) 0.0311(10) Uani 1 1 d . C .
C19 C 0.8874(4) -0.0162(2) 0.2403(2) 0.0374(11) Uani 1 1 d . C .
H19A H 0.9336 -0.0540 0.2381 0.045 Uiso 1 1 calc R . .
H19B H 0.9307 0.0118 0.2193 0.045 Uiso 1 1 calc R . .
C20 C 0.7533(4) -0.0459(2) 0.20440(19) 0.0387(11) Uani 1 1 d . . .
H20A H 0.7048 -0.0085 0.2087 0.046 Uiso 1 1 calc R . .
H20B H 0.7116 -0.0769 0.2229 0.046 Uiso 1 1 calc R . .
C21 C 0.7522(4) -0.0854(2) 0.1339(2) 0.0403(11) Uani 1 1 d . . .
H21A H 0.7795 -0.0527 0.1138 0.048 Uiso 1 1 calc R . .
H21B H 0.8138 -0.1166 0.1301 0.048 Uiso 1 1 calc R . .
C22 C 0.5927(4) -0.1904(2) 0.09202(19) 0.0314(10) Uani 1 1 d . . .
C23 C 0.4656(4) -0.2254(2) 0.05308(19) 0.0325(10) Uani 1 1 d . . .
H23 H 0.4125 -0.1996 0.0383 0.039 Uiso 1 1 calc R . .
C24 C 0.4239(4) -0.2911(2) 0.03836(19) 0.0317(10) Uani 1 1 d . . .
H24 H 0.4762 -0.3173 0.0530 0.038 Uiso 1 1 calc R . .
C25 C 0.2967(4) -0.3246(2) -0.00069(19) 0.0311(10) Uani 1 1 d . . .
C26 C 0.3406(4) -0.4361(2) 0.0020(2) 0.0354(10) Uani 1 1 d . . .
H26A H 0.4223 -0.4253 -0.0110 0.042 Uiso 1 1 calc R . .
H26B H 0.3019 -0.4842 -0.0252 0.042 Uiso 1 1 calc R . .
C27 C 0.3684(4) -0.4310(2) 0.0703(2) 0.0353(10) Uani 1 1 d . . .
C28 C 0.4909(4) -0.4306(2) 0.0976(2) 0.0420(11) Uani 1 1 d . . .
H28 H 0.5570 -0.4314 0.0737 0.050 Uiso 1 1 calc R . .
C29 C 0.5182(4) -0.4291(3) 0.1589(3) 0.0482(13) Uani 1 1 d . . .
H29 H 0.6024 -0.4293 0.1769 0.058 Uiso 1 1 calc R . .
C30 C 0.4244(5) -0.4273(3) 0.1937(2) 0.0490(13) Uani 1 1 d . . .
H30 H 0.4434 -0.4265 0.2359 0.059 Uiso 1 1 calc R . .
C31 C 0.3018(4) -0.4267(2) 0.1684(2) 0.0437(12) Uani 1 1 d . . .
H31 H 0.2369 -0.4247 0.1931 0.052 Uiso 1 1 calc R . .
C32 C 0.2741(4) -0.4290(2) 0.1064(2) 0.0392(11) Uani 1 1 d . . .
H32 H 0.1896 -0.4293 0.0886 0.047 Uiso 1 1 calc R . .
C33 C 0.1280(4) -0.4247(2) -0.0469(2) 0.0365(10) Uani 1 1 d . . .
H33A H 0.0708 -0.3914 -0.0347 0.044 Uiso 1 1 calc R . .
H33B H 0.0984 -0.4634 -0.0342 0.044 Uiso 1 1 calc R . .
C34 C 0.1170(4) -0.4513(2) -0.1183(2) 0.0349(10) Uani 1 1 d . . .
C35 C 0.2208(4) -0.4594(2) -0.1480(2) 0.0393(11) Uani 1 1 d . . .
H35 H 0.3037 -0.4472 -0.1228 0.047 Uiso 1 1 calc R . .
C36 C 0.2057(5) -0.4849(3) -0.2135(2) 0.0472(12) Uani 1 1 d . . .
H36 H 0.2780 -0.4895 -0.2332 0.057 Uiso 1 1 calc R . .
C37 C 0.0861(5) -0.5036(3) -0.2504(2) 0.0494(13) Uani 1 1 d . . .
H37 H 0.0757 -0.5223 -0.2956 0.059 Uiso 1 1 calc R . .
C38 C -0.0191(5) -0.4951(3) -0.2217(2) 0.0490(13) Uani 1 1 d . . .
H38 H -0.1017 -0.5068 -0.2471 0.059 Uiso 1 1 calc R . .
C39 C -0.0035(4) -0.4697(2) -0.1561(2) 0.0427(11) Uani 1 1 d . . .
H39 H -0.0760 -0.4646 -0.1365 0.051 Uiso 1 1 calc R . .
O1 O 0.9903(3) 0.21187(16) 0.53004(14) 0.0412(8) Uani 1 1 d . C .
O2 O 0.9162(3) 0.12533(16) 0.28929(13) 0.0363(7) Uani 1 1 d . . .
O3 O 0.6642(3) -0.22118(15) 0.11491(13) 0.0366(7) Uani 1 1 d . . .
O4 O 0.2279(3) -0.29269(15) -0.02263(13) 0.0359(7) Uani 1 1 d . . .
N1 N 0.9386(4) 0.3019(2) 0.50813(17) 0.0416(9) Uani 1 1 d . C .
N2 N 0.8935(3) 0.02609(19) 0.30659(15) 0.0327(8) Uani 1 1 d . . .
H2 H 0.8867 0.0064 0.3345 0.039 Uiso 1 1 calc R C .
N3 N 0.6274(3) -0.12492(19) 0.10037(16) 0.0372(9) Uani 1 1 d . . .
H3N H 0.5725 -0.1048 0.0850 0.045 Uiso 1 1 calc R . .
N4 N 0.2567(3) -0.39165(18) -0.01123(16) 0.0326(8) Uani 1 1 d . . .
C40 C 0.0817(4) -0.1252(2) -0.0120(2) 0.0338(10) Uani 1 1 d . . .
C41 C 0.0066(4) -0.0881(2) -0.0358(2) 0.0406(11) Uani 1 1 d . . .
H41 H -0.0621 -0.0729 -0.0161 0.049 Uiso 1 1 calc R . .
C42 C 0.0317(4) -0.0732(3) -0.0879(2) 0.0458(12) Uani 1 1 d . . .
H42 H -0.0208 -0.0483 -0.1043 0.055 Uiso 1 1 calc R . .
C43 C 0.1316(4) -0.0940(2) -0.1164(2) 0.0397(11) Uani 1 1 d . . .
H43 H 0.1474 -0.0838 -0.1525 0.048 Uiso 1 1 calc R . .
C44 C 0.2098(4) -0.1301(2) -0.0927(2) 0.0332(10) Uani 1 1 d . . .
C45 C 0.1824(4) -0.1462(2) -0.04064(19) 0.0321(10) Uani 1 1 d . . .
H45 H 0.2337 -0.1720 -0.0248 0.038 Uiso 1 1 calc R . .
C46 C 0.0563(4) -0.1381(2) 0.0462(2) 0.0391(11) Uani 1 1 d . . .
C47 C 0.0785(4) -0.2150(3) 0.1056(2) 0.0398(11) Uani 1 1 d . . .
H47A H 0.0407 -0.2643 0.0907 0.048 Uiso 1 1 calc R . .
H47B H 0.0205 -0.1887 0.1302 0.048 Uiso 1 1 calc R . .
C48 C 0.2048(4) -0.2014(2) 0.1489(2) 0.0338(10) Uani 1 1 d . . .
C49 C 0.2815(4) -0.1377(2) 0.1741(2) 0.0423(11) Uani 1 1 d . . .
H49 H 0.2559 -0.1014 0.1631 0.051 Uiso 1 1 calc R . .
C50 C 0.3956(4) -0.1256(2) 0.2151(2) 0.0404(11) Uani 1 1 d . . .
H50 H 0.4476 -0.0813 0.2312 0.048 Uiso 1 1 calc R . .
C51 C 0.4354(4) -0.1766(2) 0.23307(19) 0.0353(10) Uani 1 1 d . . .
C52 C 0.3581(4) -0.2412(3) 0.2068(2) 0.0437(12) Uani 1 1 d . . .
H52 H 0.3837 -0.2776 0.2174 0.052 Uiso 1 1 calc R . .
C53 C 0.2451(4) -0.2533(2) 0.1657(2) 0.0422(11) Uani 1 1 d . . .
H53 H 0.1939 -0.2978 0.1485 0.051 Uiso 1 1 calc R . .
C54 C 0.5562(4) -0.1629(3) 0.2796(2) 0.0418(11) Uani 1 1 d . . .
H54A H 0.5961 -0.1140 0.2937 0.050 Uiso 1 1 calc R . .
H54B H 0.5358 -0.1715 0.3176 0.050 Uiso 1 1 calc R . .
C55 C 0.7056(4) -0.2400(3) 0.2832(2) 0.0420(11) Uani 1 1 d . . .
C56 C 0.7976(4) -0.2797(2) 0.2502(2) 0.0345(10) Uani 1 1 d . . .
C57 C 0.9008(5) -0.2895(3) 0.2864(2) 0.0455(12) Uani 1 1 d . . .
H57 H 0.9126 -0.2707 0.3316 0.055 Uiso 1 1 calc R . .
C58 C 0.9871(5) -0.3266(3) 0.2568(2) 0.0503(13) Uani 1 1 d . . .
H58 H 1.0574 -0.3336 0.2818 0.060 Uiso 1 1 calc R . .
C59 C 0.9707(4) -0.3533(2) 0.1910(2) 0.0410(11) Uani 1 1 d . . .
H59 H 1.0297 -0.3789 0.1709 0.049 Uiso 1 1 calc R . .
C60 C 0.8692(4) -0.3431(2) 0.15430(19) 0.0313(10) Uani 1 1 d . . .
C61 C 0.7822(4) -0.3064(2) 0.18414(19) 0.0322(10) Uani 1 1 d . . .
H61 H 0.7117 -0.2997 0.1591 0.039 Uiso 1 1 calc R . .
C62 C 0.8585(4) -0.3711(2) 0.08336(19) 0.0304(10) Uani 1 1 d . . .
C63 C 0.7695(4) -0.3702(3) -0.0197(2) 0.0410(11) Uani 1 1 d . . .
H63A H 0.7306 -0.4194 -0.0398 0.049 Uiso 1 1 calc R . .
H63B H 0.8560 -0.3646 -0.0295 0.049 Uiso 1 1 calc R . .
C64 C 0.6924(4) -0.3305(2) -0.04735(18) 0.0301(9) Uani 1 1 d . . .
C65 C 0.5838(4) -0.3636(2) -0.0935(2) 0.0408(11) Uani 1 1 d . . .
H65 H 0.5559 -0.4115 -0.1059 0.049 Uiso 1 1 calc R . .
C66 C 0.5161(4) -0.3273(3) -0.1215(2) 0.0409(11) Uani 1 1 d . . .
H66 H 0.4421 -0.3505 -0.1531 0.049 Uiso 1 1 calc R . .
C67 C 0.5553(4) -0.2567(2) -0.1039(2) 0.0337(10) Uani 1 1 d . . .
C68 C 0.6618(4) -0.2241(2) -0.05732(19) 0.0339(10) Uani 1 1 d . . .
H68 H 0.6889 -0.1760 -0.0444 0.041 Uiso 1 1 calc R . .
C69 C 0.7296(4) -0.2596(2) -0.02914(19) 0.0329(10) Uani 1 1 d . . .
H69 H 0.8025 -0.2359 0.0030 0.039 Uiso 1 1 calc R . .
C70 C 0.4861(4) -0.2184(3) -0.1376(2) 0.0442(12) Uani 1 1 d . . .
H70A H 0.5449 -0.1771 -0.1347 0.053 Uiso 1 1 calc R . .
H70B H 0.4581 -0.2478 -0.1833 0.053 Uiso 1 1 calc R . .
C71 C 0.3220(4) -0.1480(2) -0.12111(19) 0.0347(10) Uani 1 1 d . . .
O5 O 0.0083(3) -0.09848(18) 0.08673(17) 0.0547(9) Uani 1 1 d . . .
O6 O 0.6882(4) -0.23968(19) 0.33567(15) 0.0577(10) Uani 1 1 d . . .
O7 O 0.9221(3) -0.41357(16) 0.05690(14) 0.0424(8) Uani 1 1 d . . .
O8 O 0.3665(3) -0.11727(17) -0.15352(14) 0.0444(8) Uani 1 1 d . . .
N5 N 0.0887(3) -0.19644(19) 0.05058(16) 0.0344(8) Uani 1 1 d . . .
H5 H 0.1170 -0.2241 0.0186 0.041 Uiso 1 1 calc R . .
N6 N 0.6465(3) -0.2050(2) 0.25311(17) 0.0393(9) Uani 1 1 d . . .
H6N H 0.6631 -0.2077 0.2156 0.047 Uiso 1 1 calc R . .
N7 N 0.7781(3) -0.34765(18) 0.04915(15) 0.0324(8) Uani 1 1 d . . .
H7N H 0.7311 -0.3188 0.0684 0.039 Uiso 1 1 calc R . .
N8 N 0.3756(3) -0.19788(19) -0.11055(16) 0.0350(9) Uani 1 1 d . . .
H8 H 0.3435 -0.2184 -0.0869 0.042 Uiso 1 1 calc R . .
C300 C 1.3317(10) 0.4248(5) 0.2584(5) 0.155(4) Uani 1 1 d DU . .
H30A H 1.2422 0.4022 0.2438 0.232 Uiso 1 1 calc R . .
H30B H 1.3634 0.4361 0.2242 0.232 Uiso 1 1 calc R . .
H30C H 1.3397 0.4668 0.2958 0.232 Uiso 1 1 calc R . .
C301 C 1.4102(8) 0.3761(4) 0.2762(4) 0.123(3) Uani 1 1 d DU . .
H30D H 1.3804 0.3653 0.3116 0.147 Uiso 1 1 calc R . .
H30E H 1.4004 0.3327 0.2391 0.147 Uiso 1 1 calc R . .
O301 O 1.5298(8) 0.4071(5) 0.2938(5) 0.227(4) Uani 1 1 d DU . .
H301 H 1.5744 0.3814 0.3036 0.340 Uiso 1 1 calc R . .
C07A C 0.3465(11) 0.0271(5) 0.0442(6) 0.094(4) Uani 0.642(5) 1 d PDU C 1
H07A H 0.2596 0.0358 0.0403 0.141 Uiso 0.642(5) 1 calc PR C 1
H07B H 0.3564 -0.0077 0.0043 0.141 Uiso 0.642(5) 1 calc PR C 1
H07C H 0.4065 0.0696 0.0531 0.141 Uiso 0.642(5) 1 calc PR C 1
C08A C 0.3737(9) 0.0012(7) 0.0998(5) 0.080(4) Uani 0.642(5) 1 d PDU C 1
H08A H 0.3617 0.0360 0.1399 0.096 Uiso 0.642(5) 1 calc PR C 1
H08B H 0.3121 -0.0414 0.0910 0.096 Uiso 0.642(5) 1 calc PR C 1
O09A O 0.4928(16) -0.0113(9) 0.1074(7) 0.081(4) Uani 0.642(5) 1 d PDU C 1
H09A H 0.5454 0.0252 0.1166 0.122 Uiso 0.642(5) 1 calc PR C 1
C07B C 0.3112(18) 0.0243(12) 0.0999(13) 0.102(7) Uani 0.358(5) 1 d PDU C 2
H07D H 0.2481 0.0381 0.0743 0.153 Uiso 0.358(5) 1 calc PR C 2
H07E H 0.3515 0.0638 0.1387 0.153 Uiso 0.358(5) 1 calc PR C 2
H07F H 0.2693 -0.0122 0.1116 0.153 Uiso 0.358(5) 1 calc PR C 2
C08B C 0.4124(18) -0.0018(12) 0.0610(11) 0.100(6) Uani 0.358(5) 1 d PDU C 2
H08C H 0.3687 -0.0378 0.0197 0.119 Uiso 0.358(5) 1 calc PR C 2
H08D H 0.4565 0.0365 0.0516 0.119 Uiso 0.358(5) 1 calc PR C 2
O09B O 0.498(3) -0.0269(19) 0.0872(16) 0.081(4) Uani 0.358(5) 1 d PDU C 2
H09B H 0.5415 0.0041 0.1204 0.122 Uiso 0.358(5) 1 calc PR C 2
C01A C 0.7114(18) 0.5489(8) 0.3833(8) 0.155(5) Uani 0.642(5) 1 d PDU C 1
H01A H 0.6848 0.5045 0.3479 0.233 Uiso 0.642(5) 1 calc PR C 1
H01B H 0.6532 0.5531 0.4135 0.233 Uiso 0.642(5) 1 calc PR C 1
H01C H 0.7977 0.5522 0.4051 0.233 Uiso 0.642(5) 1 calc PR C 1
C02A C 0.7093(10) 0.6057(6) 0.3580(6) 0.099(3) Uani 0.642(5) 1 d PDU C 1
H02A H 0.7692 0.6019 0.3280 0.118 Uiso 0.642(5) 1 calc PR C 1
H02B H 0.6231 0.6011 0.3343 0.118 Uiso 0.642(5) 1 calc PR C 1
O03A O 0.7420(8) 0.6672(5) 0.4057(4) 0.120(3) Uani 0.642(5) 1 d PDU C 1
H03A H 0.7372 0.6981 0.3909 0.180 Uiso 0.642(5) 1 calc PR C 1
C01B C 0.696(3) 0.4900(16) 0.4001(13) 0.155(5) Uani 0.358(5) 1 d PDU C 2
H01D H 0.7454 0.5220 0.4414 0.233 Uiso 0.358(5) 1 calc PR C 2
H01E H 0.7533 0.4663 0.3738 0.233 Uiso 0.358(5) 1 calc PR C 2
H01F H 0.6342 0.4563 0.4069 0.233 Uiso 0.358(5) 1 calc PR C 2
C02B C 0.6278(19) 0.5284(12) 0.3671(9) 0.099(3) Uani 0.358(5) 1 d PDU C 2
H02C H 0.5569 0.5371 0.3906 0.118 Uiso 0.358(5) 1 calc PR C 2
H02D H 0.6870 0.5731 0.3835 0.118 Uiso 0.358(5) 1 calc PR C 2
O03B O 0.5774(14) 0.5262(9) 0.3127(6) 0.120(3) Uani 0.358(5) 1 d PDU C 2
H03B H 0.5737 0.5661 0.3145 0.180 Uiso 0.358(5) 1 calc PR C 2
C011 C 0.521(5) 0.484(2) 0.517(2) 0.39(3) Uiso 0.50 1 d PD D -1
H01G H 0.5656 0.5297 0.5447 0.588 Uiso 0.50 1 calc PR D -1
H01H H 0.4964 0.4575 0.5430 0.588 Uiso 0.50 1 calc PR D -1
H01I H 0.4441 0.4868 0.4908 0.588 Uiso 0.50 1 calc PR D -1
C012 C 0.608(3) 0.4470(18) 0.473(2) 0.32(2) Uiso 0.50 1 d PD D -1
H01J H 0.6303 0.4727 0.4460 0.380 Uiso 0.50 1 calc PR D -1
H01K H 0.6874 0.4463 0.4996 0.380 Uiso 0.50 1 calc PR D -1
O04 O 0.553(2) 0.3848(15) 0.4375(12) 0.271(10) Uiso 0.50 1 d PD D -1
H04 H 0.5174 0.3839 0.4021 0.406 Uiso 0.50 1 calc PR D -1
C72 C 0.8861(4) 0.0821(2) 0.55817(19) 0.0294(9) Uani 1 1 d . E -1
H72 H 0.8917 0.0687 0.5144 0.035 Uiso 1 1 calc R E -1
C73 C 0.7696(4) 0.0911(2) 0.57670(19) 0.0308(10) Uani 1 1 d . E -1
C74 C 0.7640(4) 0.1120(2) 0.6409(2) 0.0355(10) Uani 1 1 d . E -1
H74 H 0.6855 0.1190 0.6543 0.043 Uiso 1 1 calc R E -1
C75 C 0.8714(4) 0.1227(3) 0.6857(2) 0.0411(11) Uani 1 1 d . E -1
H75 H 0.8666 0.1371 0.7297 0.049 Uiso 1 1 calc R E -1
C76 C 0.9861(4) 0.1124(2) 0.6664(2) 0.0360(10) Uani 1 1 d . E -1
H76 H 1.0598 0.1191 0.6971 0.043 Uiso 1 1 calc R E -1
C77 C 0.9930(4) 0.0925(2) 0.60270(18) 0.0279(9) Uani 1 1 d . E -1
C78 C 1.1189(4) 0.0837(2) 0.58276(18) 0.0301(10) Uani 1 1 d . E -1
C79 C 1.2739(4) 0.1243(3) 0.52677(19) 0.0355(10) Uani 1 1 d . E -1
H79A H 1.3131 0.0847 0.5270 0.043 Uiso 1 1 calc R E -1
H79B H 1.3302 0.1664 0.5581 0.043 Uiso 1 1 calc R E -1
C80 C 1.2623(3) 0.1276(2) 0.4617(2) 0.0313(10) Uani 1 1 d . E -1
C81 C 1.2883(4) 0.1886(3) 0.4519(2) 0.0440(12) Uani 1 1 d . E -1
H81 H 1.3104 0.2309 0.4873 0.053 Uiso 1 1 calc R E -1
C82 C 1.2820(4) 0.1874(3) 0.3897(2) 0.0454(12) Uani 1 1 d . E -1
H82 H 1.3001 0.2293 0.3834 0.054 Uiso 1 1 calc R E -1
C83 C 1.2500(4) 0.1270(3) 0.3377(2) 0.0394(11) Uani 1 1 d . E -1
C84 C 1.2202(4) 0.0670(3) 0.3473(2) 0.0389(11) Uani 1 1 d . E -1
H84 H 1.1964 0.0248 0.3118 0.047 Uiso 1 1 calc R E -1
C85 C 1.2248(4) 0.0678(3) 0.4083(2) 0.0378(11) Uani 1 1 d . E -1
H85 H 1.2014 0.0258 0.4139 0.045 Uiso 1 1 calc R E -1
C86 C 1.2509(4) 0.1258(3) 0.2711(2) 0.0491(13) Uani 1 1 d . E -1
H86A H 1.3373 0.1455 0.2685 0.059 Uiso 1 1 calc R E -1
H86B H 1.2292 0.0779 0.2403 0.059 Uiso 1 1 calc R E -1
C87 C 1.1875(4) 0.2072(3) 0.2237(2) 0.0490(13) Uani 1 1 d . E -1
C88 C 1.0867(4) 0.2448(2) 0.2113(2) 0.0374(11) Uani 1 1 d . E -1
C89 C 1.0920(4) 0.2709(3) 0.1633(2) 0.0435(12) Uani 1 1 d . E -1
H89 H 1.1595 0.2650 0.1402 0.052 Uiso 1 1 calc R E -1
C90 C 0.9997(4) 0.3052(2) 0.1492(2) 0.0408(11) Uani 1 1 d . E -1
H90 H 1.0037 0.3225 0.1161 0.049 Uiso 1 1 calc R E -1
C91 C 0.9020(4) 0.3145(2) 0.1826(2) 0.0370(10) Uani 1 1 d . E -1
H91 H 0.8399 0.3392 0.1734 0.044 Uiso 1 1 calc R E -1
C92 C 0.8940(4) 0.2876(2) 0.23020(19) 0.0325(10) Uani 1 1 d . E -1
C93 C 0.9878(4) 0.2538(2) 0.24406(19) 0.0343(10) Uani 1 1 d . E -1
H93 H 0.9839 0.2364 0.2770 0.041 Uiso 1 1 calc R E -1
C94 C 0.7824(4) 0.2954(2) 0.2624(2) 0.0366(10) Uani 1 1 d . E -1
C95 C 0.6330(4) 0.2508(3) 0.3166(2) 0.0416(11) Uani 1 1 d . E -1
H95A H 0.5583 0.2448 0.2838 0.050 Uiso 1 1 calc R E -1
H95B H 0.6406 0.2958 0.3514 0.050 Uiso 1 1 calc R E -1
C96 C 0.6133(4) 0.1945(3) 0.3427(2) 0.0356(11) Uani 1 1 d . E -1
C97 C 0.6048(4) 0.2102(3) 0.4060(2) 0.0395(11) Uani 1 1 d . E -1
H97 H 0.6138 0.2567 0.4334 0.047 Uiso 1 1 calc R E -1
C98 C 0.5832(4) 0.1593(2) 0.4306(2) 0.0375(11) Uani 1 1 d . E -1
H98 H 0.5781 0.1712 0.4743 0.045 Uiso 1 1 calc R E -1
C99 C 0.5692(4) 0.0911(2) 0.3913(2) 0.0322(10) Uani 1 1 d . E -1
C100 C 0.5786(4) 0.0756(3) 0.3276(2) 0.0387(11) Uani 1 1 d . E -1
H100 H 0.5710 0.0291 0.3003 0.046 Uiso 1 1 calc R E -1
C101 C 0.5989(4) 0.1267(3) 0.3033(2) 0.0379(11) Uani 1 1 d . E -1
H101 H 0.6030 0.1150 0.2595 0.045 Uiso 1 1 calc R E -1
C102 C 0.5462(4) 0.0358(2) 0.4181(2) 0.0357(10) Uani 1 1 d . E -1
H10C H 0.4663 0.0379 0.4350 0.043 Uiso 1 1 calc R E -1
H10D H 0.5365 -0.0096 0.3836 0.043 Uiso 1 1 calc R E -1
C103 C 0.6497(4) 0.0791(2) 0.5301(2) 0.0308(10) Uani 1 1 d . E -1
O9 O 1.1847(3) 0.04719(15) 0.60058(13) 0.0336(7) Uani 1 1 d . E -1
O10 O 1.2884(4) 0.2129(3) 0.2058(2) 0.0809(14) Uani 1 1 d . E -1
O11 O 0.7209(3) 0.34134(18) 0.26372(16) 0.0515(9) Uani 1 1 d . E -1
O12 O 0.5572(3) 0.10285(16) 0.54862(14) 0.0388(7) Uani 1 1 d . E -1
N9 N 1.1496(3) 0.11752(18) 0.54569(15) 0.0301(8) Uani 1 1 d . E -1
H9 H 1.0918 0.1370 0.5316 0.036 Uiso 1 1 calc R E -1
N10 N 1.1607(3) 0.1647(2) 0.25407(18) 0.0454(10) Uani 1 1 d . E -1
H10N H 1.0850 0.1601 0.2642 0.055 Uiso 1 1 calc R E -1
N11 N 0.7479(3) 0.24958(19) 0.28839(17) 0.0370(9) Uani 1 1 d . E -1
H11N H 0.7945 0.2186 0.2885 0.044 Uiso 1 1 calc R E -1
N12 N 0.6503(3) 0.04336(19) 0.46877(16) 0.0324(8) Uani 1 1 d . E -1
H12N H 0.7156 0.0238 0.4588 0.039 Uiso 1 1 calc R E -1

loop_
_atom_site_aniso_label
_atom_site_aniso_U_11
_atom_site_aniso_U_22
_atom_site_aniso_U_33
_atom_site_aniso_U_23
_atom_site_aniso_U_13
_atom_site_aniso_U_12
C1 0.054(3) 0.038(3) 0.033(3) 0.010(2) -0.006(2) 0.006(2)
C8 0.086(4) 0.046(3) 0.041(3) 0.018(3) -0.011(3) 0.019(3)
C2A 0.048(6) 0.042(6) 0.036(6) 0.004(5) 0.002(5) 0.011(4)
C3A 0.083(7) 0.045(5) 0.104(9) 0.006(7) 0.043(6) 0.012(5)
C4A 0.098(8) 0.058(5) 0.143(10) 0.010(8) 0.070(7) 0.023(6)
C5A 0.061(6) 0.067(6) 0.095(9) 0.017(6) 0.036(6) 0.019(5)
C6A 0.064(3) 0.050(4) 0.049(3) 0.002(3) 0.018(3) 0.008(3)
C7A 0.062(4) 0.043(5) 0.030(6) 0.006(4) 0.007(4) 0.014(4)
C2B 0.054(9) 0.047(10) 0.043(11) 0.011(9) -0.002(10) 0.012(7)
C3B 0.070(8) 0.055(8) 0.054(9) 0.009(8) -0.005(8) 0.023(7)
C4B 0.067(8) 0.071(9) 0.053(9) 0.000(8) -0.001(8) 0.035(8)
C5B 0.065(8) 0.080(10) 0.055(10) -0.005(8) 0.013(8) 0.022(7)
C6B 0.064(3) 0.050(4) 0.049(3) 0.002(3) 0.018(3) 0.008(3)
C7B 0.062(4) 0.043(5) 0.030(6) 0.006(4) 0.007(4) 0.014(4)
C9A 0.106(5) 0.044(5) 0.067(5) 0.030(4) -0.003(4) 0.018(5)
C10A 0.103(6) 0.081(6) 0.097(7) 0.052(5) 0.018(5) 0.004(5)
C11A 0.122(6) 0.102(7) 0.116(7) 0.061(6) 0.023(6) -0.003(6)
C12A 0.143(7) 0.102(7) 0.135(7) 0.078(6) 0.028(6) -0.002(6)
C13A 0.142(7) 0.096(7) 0.108(7) 0.061(6) 0.016(6) 0.001(6)
C14A 0.126(6) 0.054(5) 0.072(5) 0.037(4) -0.007(5) 0.004(5)
C9B 0.102(7) 0.047(7) 0.052(7) 0.032(5) 0.004(6) 0.019(6)
C10B 0.091(7) 0.069(9) 0.084(9) 0.053(7) 0.006(7) -0.004(7)
C11B 0.119(9) 0.096(9) 0.094(9) 0.053(7) 0.024(7) -0.005(7)
C12B 0.123(9) 0.097(9) 0.112(9) 0.060(7) 0.015(7) 0.003(7)
C13B 0.130(9) 0.118(10) 0.121(10) 0.059(7) 0.020(7) 0.011(7)
C14B 0.128(10) 0.119(12) 0.122(11) 0.055(8) 0.019(8) 0.022(8)
C15 0.039(2) 0.040(3) 0.034(2) 0.017(2) 0.005(2) 0.010(2)
C16 0.036(2) 0.046(3) 0.038(2) 0.024(2) 0.012(2) 0.011(2)
C17 0.029(2) 0.045(3) 0.034(2) 0.022(2) 0.0077(18) 0.004(2)
C18 0.022(2) 0.041(3) 0.036(2) 0.020(2) 0.0063(17) 0.0056(19)
C19 0.036(2) 0.043(3) 0.040(3) 0.022(2) 0.012(2) 0.010(2)
C20 0.035(2) 0.044(3) 0.033(2) 0.012(2) 0.0080(19) 0.002(2)
C21 0.038(2) 0.039(3) 0.040(3) 0.010(2) 0.011(2) 0.002(2)
C22 0.033(2) 0.036(3) 0.025(2) 0.008(2) 0.0134(18) 0.007(2)
C23 0.036(2) 0.033(3) 0.030(2) 0.013(2) 0.0085(18) 0.008(2)
C24 0.034(2) 0.034(3) 0.032(2) 0.013(2) 0.0126(18) 0.013(2)
C25 0.034(2) 0.030(2) 0.032(2) 0.010(2) 0.0141(19) 0.010(2)
C26 0.035(2) 0.027(2) 0.047(3) 0.013(2) 0.014(2) 0.0099(19)
C27 0.032(2) 0.029(2) 0.050(3) 0.020(2) 0.008(2) 0.0068(19)
C28 0.029(2) 0.034(3) 0.070(3) 0.026(3) 0.011(2) 0.010(2)
C29 0.036(3) 0.046(3) 0.070(3) 0.034(3) -0.005(2) 0.008(2)
C30 0.052(3) 0.045(3) 0.055(3) 0.032(3) -0.002(2) 0.000(2)
C31 0.040(3) 0.043(3) 0.048(3) 0.020(2) 0.006(2) 0.000(2)
C32 0.029(2) 0.036(3) 0.052(3) 0.018(2) 0.004(2) 0.008(2)
C33 0.028(2) 0.036(3) 0.047(3) 0.016(2) 0.011(2) 0.008(2)
C34 0.033(2) 0.028(2) 0.045(3) 0.015(2) 0.006(2) 0.0062(19)
C35 0.037(2) 0.035(3) 0.044(3) 0.013(2) 0.006(2) 0.006(2)
C36 0.047(3) 0.048(3) 0.045(3) 0.015(3) 0.010(2) 0.010(2)
C37 0.058(3) 0.043(3) 0.042(3) 0.012(2) 0.002(2) 0.010(3)
C38 0.043(3) 0.043(3) 0.052(3) 0.015(3) -0.008(2) 0.003(2)
C39 0.038(3) 0.034(3) 0.052(3) 0.012(2) 0.005(2) 0.005(2)
O1 0.0464(18) 0.049(2) 0.0389(17) 0.0250(16) 0.0094(14) 0.0178(16)
O2 0.0353(16) 0.0454(19) 0.0392(17) 0.0262(16) 0.0129(13) 0.0100(14)
O3 0.0340(16) 0.0406(19) 0.0340(16) 0.0115(15) 0.0055(13) 0.0099(14)
O4 0.0355(16) 0.0336(17) 0.0405(17) 0.0150(15) 0.0052(13) 0.0113(14)
N1 0.051(2) 0.043(2) 0.032(2) 0.0159(19) 0.0012(17) 0.0154(19)
N2 0.0315(18) 0.040(2) 0.0298(19) 0.0170(18) 0.0068(15) 0.0074(17)
N3 0.039(2) 0.032(2) 0.037(2) 0.0113(18) 0.0062(16) -0.0008(17)
N4 0.0264(17) 0.033(2) 0.040(2) 0.0141(18) 0.0102(15) 0.0087(16)
C40 0.028(2) 0.031(2) 0.040(2) 0.010(2) 0.0042(19) 0.0047(19)
C41 0.033(2) 0.034(3) 0.053(3) 0.012(2) 0.009(2) 0.013(2)
C42 0.045(3) 0.043(3) 0.053(3) 0.021(3) 0.003(2) 0.017(2)
C43 0.044(3) 0.032(3) 0.040(3) 0.014(2) 0.002(2) 0.005(2)
C44 0.031(2) 0.032(2) 0.037(2) 0.012(2) 0.0054(19) 0.0050(19)
C45 0.027(2) 0.032(2) 0.034(2) 0.009(2) 0.0030(18) 0.0049(19)
C46 0.027(2) 0.042(3) 0.052(3) 0.018(2) 0.014(2) 0.010(2)
C47 0.033(2) 0.047(3) 0.044(3) 0.021(2) 0.016(2) 0.005(2)
C48 0.033(2) 0.039(3) 0.034(2) 0.014(2) 0.0176(19) 0.010(2)
C49 0.051(3) 0.037(3) 0.042(3) 0.016(2) 0.012(2) 0.012(2)
C50 0.043(3) 0.035(3) 0.042(3) 0.013(2) 0.012(2) 0.003(2)
C51 0.037(2) 0.043(3) 0.030(2) 0.014(2) 0.0184(19) 0.010(2)
C52 0.042(3) 0.044(3) 0.052(3) 0.023(3) 0.016(2) 0.011(2)
C53 0.036(2) 0.037(3) 0.055(3) 0.019(2) 0.013(2) -0.001(2)
C54 0.040(2) 0.050(3) 0.033(2) 0.009(2) 0.014(2) 0.012(2)
C55 0.048(3) 0.046(3) 0.031(3) 0.016(2) 0.003(2) 0.006(2)
C56 0.042(2) 0.032(3) 0.033(2) 0.015(2) 0.006(2) 0.008(2)
C57 0.062(3) 0.041(3) 0.035(3) 0.016(2) 0.001(2) 0.014(3)
C58 0.060(3) 0.046(3) 0.046(3) 0.020(3) -0.004(2) 0.019(3)
C59 0.049(3) 0.039(3) 0.044(3) 0.023(2) 0.011(2) 0.015(2)
C60 0.031(2) 0.029(2) 0.037(2) 0.017(2) 0.0055(19) 0.0036(19)
C61 0.031(2) 0.029(2) 0.033(2) 0.012(2) 0.0011(18) 0.0010(19)
C62 0.030(2) 0.029(2) 0.035(2) 0.016(2) 0.0072(19) 0.0012(19)
C63 0.048(3) 0.049(3) 0.035(2) 0.019(2) 0.019(2) 0.020(2)
C64 0.032(2) 0.035(3) 0.028(2) 0.013(2) 0.0133(18) 0.0102(19)
C65 0.046(3) 0.037(3) 0.037(3) 0.011(2) 0.014(2) 0.004(2)
C66 0.031(2) 0.055(3) 0.036(3) 0.019(2) 0.0036(19) 0.004(2)
C67 0.029(2) 0.046(3) 0.033(2) 0.018(2) 0.0158(19) 0.011(2)
C68 0.036(2) 0.036(3) 0.035(2) 0.016(2) 0.013(2) 0.010(2)
C69 0.028(2) 0.042(3) 0.026(2) 0.009(2) 0.0085(18) 0.005(2)
C70 0.035(2) 0.062(3) 0.050(3) 0.033(3) 0.015(2) 0.019(2)
C71 0.037(2) 0.037(3) 0.031(2) 0.015(2) 0.0010(19) 0.003(2)
O5 0.056(2) 0.056(2) 0.070(2) 0.029(2) 0.0377(18) 0.0294(19)
O6 0.083(3) 0.066(3) 0.0312(18) 0.0195(18) 0.0195(17) 0.024(2)
O7 0.0507(19) 0.043(2) 0.0467(19) 0.0231(16) 0.0203(15) 0.0251(16)
O8 0.0443(18) 0.053(2) 0.0476(19) 0.0323(18) 0.0110(15) 0.0072(16)
N5 0.0359(19) 0.034(2) 0.035(2) 0.0113(18) 0.0148(16) 0.0104(17)
N6 0.039(2) 0.050(3) 0.032(2) 0.0133(19) 0.0141(16) 0.0152(19)
N7 0.0335(18) 0.038(2) 0.0297(19) 0.0122(17) 0.0113(15) 0.0152(17)
N8 0.0333(19) 0.045(2) 0.038(2) 0.0253(19) 0.0132(16) 0.0126(17)
C300 0.185(9) 0.110(8) 0.159(9) 0.025(7) 0.043(7) 0.057(7)
C301 0.127(6) 0.081(6) 0.149(8) 0.020(5) 0.069(6) 0.003(5)
O301 0.157(4) 0.221(6) 0.253(6) 0.020(4) 0.028(4) 0.066(4)
C07A 0.072(7) 0.056(7) 0.125(10) 0.021(7) -0.035(7) -0.001(6)
C08A 0.035(5) 0.107(10) 0.070(7) 0.006(6) 0.019(5) -0.012(5)
O09A 0.081(3) 0.045(9) 0.108(11) 0.025(8) -0.010(6) 0.018(4)
C07B 0.054(12) 0.082(15) 0.18(2) 0.072(15) 0.004(12) -0.010(9)
C08B 0.079(13) 0.080(14) 0.115(16) 0.033(13) -0.041(10) -0.005(10)
O09B 0.081(3) 0.045(9) 0.108(11) 0.025(8) -0.010(6) 0.018(4)
C01A 0.161(12) 0.174(10) 0.133(11) 0.063(9) 0.006(9) 0.044(11)
C02A 0.062(5) 0.105(7) 0.103(7) 0.002(5) 0.000(5) 0.043(5)
O03A 0.117(5) 0.158(6) 0.077(4) 0.017(4) 0.011(4) 0.084(5)
C01B 0.161(12) 0.174(10) 0.133(11) 0.063(9) 0.006(9) 0.044(11)
C02B 0.062(5) 0.105(7) 0.103(7) 0.002(5) 0.000(5) 0.043(5)
O03B 0.117(5) 0.158(6) 0.077(4) 0.017(4) 0.011(4) 0.084(5)
C72 0.030(2) 0.034(2) 0.031(2) 0.017(2) 0.0123(18) 0.0099(19)
C73 0.030(2) 0.039(3) 0.033(2) 0.022(2) 0.0142(18) 0.0117(19)
C74 0.036(2) 0.042(3) 0.039(3) 0.019(2) 0.020(2) 0.017(2)
C75 0.046(3) 0.052(3) 0.033(2) 0.020(2) 0.019(2) 0.015(2)
C76 0.034(2) 0.044(3) 0.033(2) 0.018(2) 0.0048(19) 0.009(2)
C77 0.031(2) 0.032(2) 0.027(2) 0.016(2) 0.0113(18) 0.0106(19)
C78 0.026(2) 0.041(3) 0.021(2) 0.008(2) 0.0034(17) 0.0080(19)
C79 0.023(2) 0.053(3) 0.036(2) 0.022(2) 0.0091(18) 0.009(2)
C80 0.0185(19) 0.046(3) 0.041(3) 0.025(2) 0.0133(18) 0.0102(19)
C81 0.036(2) 0.049(3) 0.052(3) 0.023(3) 0.009(2) 0.010(2)
C82 0.039(3) 0.061(4) 0.059(3) 0.045(3) 0.017(2) 0.016(2)
C83 0.025(2) 0.060(3) 0.046(3) 0.032(3) 0.008(2) 0.018(2)
C84 0.030(2) 0.055(3) 0.037(2) 0.022(2) 0.0094(19) 0.010(2)
C85 0.032(2) 0.055(3) 0.037(3) 0.027(3) 0.0090(19) 0.010(2)
C86 0.041(3) 0.082(4) 0.050(3) 0.045(3) 0.020(2) 0.030(3)
C87 0.041(3) 0.080(4) 0.050(3) 0.044(3) 0.024(2) 0.023(3)
C88 0.035(2) 0.047(3) 0.037(2) 0.024(2) 0.010(2) 0.009(2)
C89 0.048(3) 0.053(3) 0.046(3) 0.032(3) 0.023(2) 0.015(2)
C90 0.054(3) 0.042(3) 0.037(3) 0.024(2) 0.015(2) 0.011(2)
C91 0.040(2) 0.034(3) 0.041(3) 0.019(2) 0.008(2) 0.006(2)
C92 0.036(2) 0.029(2) 0.032(2) 0.012(2) 0.0051(19) 0.0013(19)
C93 0.033(2) 0.042(3) 0.031(2) 0.021(2) 0.0024(18) 0.000(2)
C94 0.037(2) 0.037(3) 0.040(3) 0.018(2) 0.008(2) 0.009(2)
C95 0.040(2) 0.054(3) 0.044(3) 0.028(3) 0.015(2) 0.017(2)
C96 0.025(2) 0.051(3) 0.039(3) 0.026(2) 0.0092(19) 0.006(2)
C97 0.043(3) 0.044(3) 0.044(3) 0.025(2) 0.015(2) 0.018(2)
C98 0.040(2) 0.045(3) 0.039(3) 0.022(2) 0.018(2) 0.018(2)
C99 0.0200(19) 0.047(3) 0.035(2) 0.023(2) 0.0041(17) 0.0041(19)
C100 0.032(2) 0.045(3) 0.039(3) 0.016(2) 0.0037(19) 0.005(2)
C101 0.031(2) 0.056(3) 0.032(2) 0.025(2) 0.0068(19) 0.003(2)
C102 0.023(2) 0.045(3) 0.044(3) 0.023(2) 0.0073(19) 0.006(2)
C103 0.023(2) 0.038(3) 0.045(3) 0.029(2) 0.0177(19) 0.0095(19)
O9 0.0322(15) 0.0446(19) 0.0335(16) 0.0227(15) 0.0077(12) 0.0151(14)
O10 0.058(2) 0.131(4) 0.114(3) 0.095(3) 0.055(2) 0.045(3)
O11 0.053(2) 0.054(2) 0.066(2) 0.0363(19) 0.0248(17) 0.0200(18)
O12 0.0290(15) 0.050(2) 0.0512(19) 0.0282(17) 0.0207(14) 0.0166(15)
N9 0.0242(17) 0.046(2) 0.0306(18) 0.0225(18) 0.0107(14) 0.0144(16)
N10 0.033(2) 0.078(3) 0.052(2) 0.048(2) 0.0181(18) 0.024(2)
N11 0.0347(19) 0.043(2) 0.048(2) 0.030(2) 0.0161(17) 0.0119(17)
N12 0.0217(17) 0.044(2) 0.040(2) 0.0215(19) 0.0140(15) 0.0113(16)

loop_
_atom_type_symbol
_atom_type_description
_atom_type_scat_dispersion_real
_atom_type_scat_dispersion_imag
_atom_type_scat_source
C C 0.0033 0.0016 'International Tables Vol C Tables 4.2.6.8 and 6.1.1.4'
H H 0.0000 0.0000 'International Tables Vol C Tables 4.2.6.8 and 6.1.1.4'
O O 0.0106 0.0060 'International Tables Vol C Tables 4.2.6.8 and 6.1.1.4'
N N 0.0061 0.0033 'International Tables Vol C Tables 4.2.6.8 and 6.1.1.4'

loop_
_geom_angle_atom_site_label_1
_geom_angle_atom_site_label_2
_geom_angle_atom_site_label_3
_geom_angle
N1 C1 C2B 111.6(8)
N1 C1 C2A 111.9(5)
C2B C1 C2A 6.6(13)
N1 C1 H1A 109.2
C2B C1 H1A 103.6
C2A C1 H1A 109.2
N1 C1 H1B 109.2
C2B C1 H1B 115.0
C2A C1 H1B 109.2
H1A C1 H1B 107.9
C9B C8 N1 122.8(9)
C9B C8 C9A 15.4(10)
N1 C8 C9A 110.8(5)
C9B C8 H8A 95.1
N1 C8 H8A 109.5
C9A C8 H8A 109.5
C9B C8 H8B 110.3
N1 C8 H8B 109.5
C9A C8 H8B 109.5
H8A C8 H8B 108.1
C3A C2A C7A 120.0
C3A C2A C1 118.3(8)
C7A C2A C1 121.7(8)
C4A C3A C2A 120.0
C4A C3A H3A 120.0
C2A C3A H3A 120.0
C3A C4A C5A 120.0
C3A C4A H4A 120.0
C5A C4A H4A 120.0
C4A C5A C6A 120.0
C4A C5A H5A 120.0
C6A C5A H5A 120.0
C7A C6A C5A 120.0
C7A C6A H6A 120.0
C5A C6A H6A 120.0
C6A C7A C2A 120.0
C6A C7A H7A 120.0
C2A C7A H7A 120.0
C3B C2B C7B 120.0
C3B C2B C1 122.4(15)
C7B C2B C1 117.2(15)
C4B C3B C2B 120.0
C4B C3B H3B 120.0
C2B C3B H3B 120.0
C3B C4B C5B 120.0
C3B C4B H4B 120.0
C5B C4B H4B 120.0
C6B C5B C4B 120.0
C6B C5B H5B 120.0
C4B C5B H5B 120.0
C5B C6B C7B 120.0
C5B C6B H6B 120.0
C7B C6B H6B 120.0
C6B C7B C2B 120.0
C6B C7B H7B 120.0
C2B C7B H7B 120.0
C10A C9A C14A 120.0
C10A C9A C8 123.9(5)
C14A C9A C8 116.1(5)
C11A C10A C9A 120.0
C11A C10A H10A 120.0
C9A C10A H10A 120.0
C10A C11A C12A 120.0
C10A C11A H11A 120.0
C12A C11A H11A 120.0
C13A C12A C11A 120.0
C13A C12A H12A 120.0
C11A C12A H12A 120.0
C12A C13A C14A 120.0
C12A C13A H13A 120.0
C14A C13A H13A 120.0
C13A C14A C9A 120.0
C13A C14A H14A 120.0
C9A C14A H14A 120.0
C10B C9B C14B 120.0
C10B C9B C8 115.5(12)
C14B C9B C8 122.6(12)
C9B C10B C11B 120.0
C9B C10B H10B 120.0
C11B C10B H10B 120.0
C12B C11B C10B 120.0
C12B C11B H11B 120.0
C10B C11B H11B 120.0
C11B C12B C13B 120.0
C11B C12B H12B 120.0
C13B C12B H12B 120.0
C12B C13B C14B 120.0
C12B C13B H13B 120.0
C14B C13B H13B 120.0
C13B C14B C9B 120.0
C13B C14B H14B 120.0
C9B C14B H14B 120.0
O1 C15 N1 121.4(4)
O1 C15 C16 122.1(4)
N1 C15 C16 116.5(4)
C17 C16 C15 122.3(4)
C17 C16 H16 118.8
C15 C16 H16 118.8
C16 C17 C18 120.8(4)
C16 C17 H17 119.6
C18 C17 H17 119.6
O2 C18 N2 122.7(4)
O2 C18 C17 121.7(4)
N2 C18 C17 115.6(4)
N2 C19 C20 112.7(3)
N2 C19 H19A 109.0
C20 C19 H19A 109.0
N2 C19 H19B 109.0
C20 C19 H19B 109.0
H19A C19 H19B 107.8
C19 C20 C21 110.5(3)
C19 C20 H20A 109.6
C21 C20 H20A 109.6
C19 C20 H20B 109.6
C21 C20 H20B 109.6
H20A C20 H20B 108.1
N3 C21 C20 111.9(3)
N3 C21 H21A 109.2
C20 C21 H21A 109.2
N3 C21 H21B 109.2
C20 C21 H21B 109.2
H21A C21 H21B 107.9
O3 C22 N3 122.0(4)
O3 C22 C23 121.7(4)
N3 C22 C23 116.3(4)
C24 C23 C22 121.8(4)
C24 C23 H23 119.1
C22 C23 H23 119.1
C23 C24 C25 120.6(4)
C23 C24 H24 119.7
C25 C24 H24 119.7
O4 C25 N4 120.9(4)
O4 C25 C24 121.5(4)
N4 C25 C24 117.6(4)
N4 C26 C27 116.1(3)
N4 C26 H26A 108.3
C27 C26 H26A 108.3
N4 C26 H26B 108.3
C27 C26 H26B 108.3
H26A C26 H26B 107.4
C32 C27 C28 118.3(4)
C32 C27 C26 122.0(4)
C28 C27 C26 119.6(4)
C29 C28 C27 121.0(4)
C29 C28 H28 119.5
C27 C28 H28 119.5
C30 C29 C28 119.9(4)
C30 C29 H29 120.0
C28 C29 H29 120.0
C29 C30 C31 120.6(4)
C29 C30 H30 119.7
C31 C30 H30 119.7
C30 C31 C32 119.4(4)
C30 C31 H31 120.3
C32 C31 H31 120.3
C27 C32 C31 120.7(4)
C27 C32 H32 119.6
C31 C32 H32 119.6
N4 C33 C34 114.3(3)
N4 C33 H33A 108.7
C34 C33 H33A 108.7
N4 C33 H33B 108.7
C34 C33 H33B 108.7
H33A C33 H33B 107.6
C35 C34 C39 118.4(4)
C35 C34 C33 123.0(4)
C39 C34 C33 118.5(4)
C36 C35 C34 120.9(4)
C36 C35 H35 119.6
C34 C35 H35 119.6
C37 C36 C35 120.1(5)
C37 C36 H36 119.9
C35 C36 H36 119.9
C36 C37 C38 120.0(5)
C36 C37 H37 120.0
C38 C37 H37 120.0
C39 C38 C37 119.6(4)
C39 C38 H38 120.2
C37 C38 H38 120.2
C38 C39 C34 120.9(4)
C38 C39 H39 119.5
C34 C39 H39 119.5
C15 N1 C8 123.3(4)
C15 N1 C1 119.5(4)
C8 N1 C1 116.9(4)
C18 N2 C19 121.4(3)
C18 N2 H2 119.3
C19 N2 H2 119.3
C22 N3 C21 122.4(4)
C22 N3 H3N 118.8
C21 N3 H3N 118.8
C25 N4 C33 118.4(3)
C25 N4 C26 123.7(3)
C33 N4 C26 117.1(3)
C45 C40 C41 119.2(4)
C45 C40 C46 121.5(4)
C41 C40 C46 119.2(4)
C42 C41 C40 120.1(4)
C42 C41 H41 119.9
C40 C41 H41 119.9
C43 C42 C41 120.7(4)
C43 C42 H42 119.6
C41 C42 H42 119.6
C42 C43 C44 120.3(4)
C42 C43 H43 119.9
C44 C43 H43 119.9
C43 C44 C45 118.8(4)
C43 C44 C71 119.5(4)
C45 C44 C71 121.7(4)
C40 C45 C44 120.9(4)
C40 C45 H45 119.5
C44 C45 H45 119.5
O5 C46 N5 123.0(4)
O5 C46 C40 121.6(4)
N5 C46 C40 115.4(4)
N5 C47 C48 113.0(3)
N5 C47 H47A 109.0
C48 C47 H47A 109.0
N5 C47 H47B 109.0
C48 C47 H47B 109.0
H47A C47 H47B 107.8
C49 C48 C53 118.1(4)
C49 C48 C47 121.6(4)
C53 C48 C47 120.3(4)
C48 C49 C50 120.9(4)
C48 C49 H49 119.5
C50 C49 H49 119.5
C49 C50 C51 121.4(4)
C49 C50 H50 119.3
C51 C50 H50 119.3
C50 C51 C52 117.4(4)
C50 C51 C54 121.5(4)
C52 C51 C54 121.2(4)
C53 C52 C51 121.2(5)
C53 C52 H52 119.4
C51 C52 H52 119.4
C52 C53 C48 121.0(4)
C52 C53 H53 119.5
C48 C53 H53 119.5
N6 C54 C51 113.0(4)
N6 C54 H54A 109.0
C51 C54 H54A 109.0
N6 C54 H54B 109.0
C51 C54 H54B 109.0
H54A C54 H54B 107.8
O6 C55 N6 123.2(4)
O6 C55 C56 120.3(4)
N6 C55 C56 116.5(4)
C57 C56 C61 119.5(4)
C57 C56 C55 119.0(4)
C61 C56 C55 121.5(4)
C56 C57 C58 120.1(4)
C56 C57 H57 119.9
C58 C57 H57 119.9
C59 C58 C57 120.0(4)
C59 C58 H58 120.0
C57 C58 H58 120.0
C60 C59 C58 120.5(4)
C60 C59 H59 119.8
C58 C59 H59 119.8
C59 C60 C61 119.3(4)
C59 C60 C62 118.3(4)
C61 C60 C62 122.4(4)
C56 C61 C60 120.6(4)
C56 C61 H61 119.7
C60 C61 H61 119.7
O7 C62 N7 121.0(4)
O7 C62 C60 121.5(4)
N7 C62 C60 117.5(4)
N7 C63 C64 111.7(3)
N7 C63 H63A 109.3
C64 C63 H63A 109.3
N7 C63 H63B 109.3
C64 C63 H63B 109.3
H63A C63 H63B 107.9
C65 C64 C69 118.4(4)
C65 C64 C63 120.6(4)
C69 C64 C63 121.0(4)
C66 C65 C64 120.5(4)
C66 C65 H65 119.8
C64 C65 H65 119.8
C65 C66 C67 120.7(4)
C65 C66 H66 119.6
C67 C66 H66 119.6
C68 C67 C66 118.4(4)
C68 C67 C70 121.2(4)
C66 C67 C70 120.3(4)
C69 C68 C67 121.3(4)
C69 C68 H68 119.3
C67 C68 H68 119.3
C68 C69 C64 120.7(4)
C68 C69 H69 119.7
C64 C69 H69 119.7
N8 C70 C67 112.2(3)
N8 C70 H70A 109.2
C67 C70 H70A 109.2
N8 C70 H70B 109.2
C67 C70 H70B 109.2
H70A C70 H70B 107.9
O8 C71 N8 120.9(4)
O8 C71 C44 120.8(4)
N8 C71 C44 118.4(4)
C46 N5 C47 123.0(4)
C46 N5 H5 118.5
C47 N5 H5 118.5
C55 N6 C54 123.0(4)
C55 N6 H6N 118.5
C54 N6 H6N 118.5
C62 N7 C63 119.8(3)
C62 N7 H7N 120.1
C63 N7 H7N 120.1
C71 N8 C70 121.2(3)
C71 N8 H8 119.4
C70 N8 H8 119.4
C301 C300 H30A 109.5
C301 C300 H30B 109.5
H30A C300 H30B 109.5
C301 C300 H30C 109.5
H30A C300 H30C 109.5
H30B C300 H30C 109.5
O301 C301 C300 107.8(8)
O301 C301 H30D 110.1
C300 C301 H30D 110.1
O301 C301 H30E 110.1
C300 C301 H30E 110.1
H30D C301 H30E 108.5
C301 O301 H301 109.5
C08A C07A H07A 109.5
C08A C07A H07B 109.5
H07A C07A H07B 109.5
C08A C07A H07C 109.5
H07A C07A H07C 109.5
H07B C07A H07C 109.5
O09A C08A C07A 111.8(13)
O09A C08A H08A 109.3
C07A C08A H08A 109.3
O09A C08A H08B 109.3
C07A C08A H08B 109.3
H08A C08A H08B 107.9
C08A O09A H09A 109.5
C08B C07B H07D 109.5
C08B C07B H07E 109.5
H07D C07B H07E 109.5
C08B C07B H07F 109.5
H07D C07B H07F 109.5
H07E C07B H07F 109.5
O09B C08B C07B 117(2)
O09B C08B H08C 108.1
C07B C08B H08C 108.1
O09B C08B H08D 108.1
C07B C08B H08D 108.1
H08C C08B H08D 107.3
C08B O09B H09B 109.5
C02A C01A H01A 109.5
C02A C01A H01B 109.5
H01A C01A H01B 109.5
C02A C01A H01C 109.5
H01A C01A H01C 109.5
H01B C01A H01C 109.5
O03A C02A C01A 110.8(11)
O03A C02A H02A 109.5
C01A C02A H02A 109.5
O03A C02A H02B 109.5
C01A C02A H02B 109.5
H02A C02A H02B 108.1
C02A O03A H03A 109.5
C02B C01B H01D 109.5
C02B C01B H01E 109.5
H01D C01B H01E 109.5
C02B C01B H01F 109.5
H01D C01B H01F 109.5
H01E C01B H01F 109.5
O03B C02B C01B 143(2)
O03B C02B H02C 101.1
C01B C02B H02C 101.1
O03B C02B H02D 101.1
C01B C02B H02D 101.1
H02C C02B H02D 104.5
C02B O03B H03B 109.5
C012 C011 H01G 109.5
C012 C011 H01H 109.5
H01G C011 H01H 109.5
C012 C011 H01I 109.5
H01G C011 H01I 109.5
H01H C011 H01I 109.5
O04 C012 C011 111(2)
O04 C012 H01J 109.5
C011 C012 H01J 109.5
O04 C012 H01K 109.5
C011 C012 H01K 109.5
H01J C012 H01K 108.0
C012 O04 H04 109.5
C77 C72 C73 120.7(4)
C77 C72 H72 119.7
C73 C72 H72 119.7
C74 C73 C72 118.7(4)
C74 C73 C103 118.4(3)
C72 C73 C103 122.9(3)
C75 C74 C73 120.7(4)
C75 C74 H74 119.6
C73 C74 H74 119.6
C74 C75 C76 119.8(4)
C74 C75 H75 120.1
C76 C75 H75 120.1
C77 C76 C75 119.9(4)
C77 C76 H76 120.0
C75 C76 H76 120.0
C72 C77 C76 120.1(4)
C72 C77 C78 120.6(3)
C76 C77 C78 119.2(3)
O9 C78 N9 125.6(3)
O9 C78 C77 120.6(3)
N9 C78 C77 113.8(3)
N9 C79 C80 111.4(3)
N9 C79 H79A 109.3
C80 C79 H79A 109.3
N9 C79 H79B 109.3
C80 C79 H79B 109.3
H79A C79 H79B 108.0
C85 C80 C81 117.5(4)
C85 C80 C79 119.6(4)
C81 C80 C79 122.9(4)
C80 C81 C82 119.7(5)
C80 C81 H81 120.1
C82 C81 H81 120.1
C83 C82 C81 121.4(5)
C83 C82 H82 119.3
C81 C82 H82 119.3
C84 C83 C82 118.8(4)
C84 C83 C86 120.1(5)
C82 C83 C86 121.0(4)
C83 C84 C85 120.1(5)
C83 C84 H84 119.9
C85 C84 H84 119.9
C84 C85 C80 122.3(4)
C84 C85 H85 118.8
C80 C85 H85 118.8
N10 C86 C83 111.4(4)
N10 C86 H86A 109.3
C83 C86 H86A 109.3
N10 C86 H86B 109.3
C83 C86 H86B 109.3
H86A C86 H86B 108.0
O10 C87 N10 121.2(4)
O10 C87 C88 122.2(4)
N10 C87 C88 116.6(4)
C93 C88 C89 118.7(4)
C93 C88 C87 123.3(4)
C89 C88 C87 118.0(4)
C90 C89 C88 120.4(4)
C90 C89 H89 119.8
C88 C89 H89 119.8
C91 C90 C89 120.4(4)
C91 C90 H90 119.8
C89 C90 H90 119.8
C90 C91 C92 119.9(4)
C90 C91 H91 120.0
C92 C91 H91 120.0
C93 C92 C91 118.8(4)
C93 C92 C94 123.2(4)
C91 C92 C94 118.0(4)
C88 C93 C92 121.7(4)
C88 C93 H93 119.1
C92 C93 H93 119.1
O11 C94 N11 121.0(4)
O11 C94 C92 121.5(4)
N11 C94 C92 117.4(4)
N11 C95 C96 111.1(4)
N11 C95 H95A 109.4
C96 C95 H95A 109.4
N11 C95 H95B 109.4
C96 C95 H95B 109.4
H95A C95 H95B 108.0
C101 C96 C97 118.9(4)
C101 C96 C95 120.7(4)
C97 C96 C95 120.4(4)
C96 C97 C98 121.4(5)
C96 C97 H97 119.3
C98 C97 H97 119.3
C99 C98 C97 120.0(4)
C99 C98 H98 120.0
C97 C98 H98 120.0
C98 C99 C100 118.4(4)
C98 C99 C102 120.0(4)
C100 C99 C102 121.6(4)
C101 C100 C99 121.2(5)
C101 C100 H100 119.4
C99 C100 H100 119.4
C96 C101 C100 120.2(4)
C96 C101 H101 119.9
C100 C101 H101 119.9
N12 C102 C99 111.4(3)
N12 C102 H10C 109.3
C99 C102 H10C 109.3
N12 C102 H10D 109.3
C99 C102 H10D 109.3
H10C C102 H10D 108.0
O12 C103 N12 122.9(4)
O12 C103 C73 120.3(4)
N12 C103 C73 116.8(3)
C78 N9 C79 124.1(3)
C78 N9 H9 117.9
C79 N9 H9 117.9
C87 N10 C86 123.0(4)
C87 N10 H10N 118.5
C86 N10 H10N 118.5
C94 N11 C95 120.5(4)
C94 N11 H11N 119.8
C95 N11 H11N 119.8
C103 N12 C102 122.0(3)
C103 N12 H12N 119.0
C102 N12 H12N 119.0

loop_
_geom_bond_atom_site_label_1
_geom_bond_atom_site_label_2
_geom_bond_distance
C1 N1 1.467(6)
C1 C2B 1.502(17)
C1 C2A 1.521(10)
C1 H1A 0.9900
C1 H1B 0.9900
C8 C9B 1.437(9)
C8 N1 1.460(5)
C8 C9A 1.550(7)
C8 H8A 0.9900
C8 H8B 0.9900
C2A C3A 1.3900
C2A C7A 1.3900
C3A C4A 1.3900
C3A H3A 0.9500
C4A C5A 1.3900
C4A H4A 0.9500
C5A C6A 1.3900
C5A H5A 0.9500
C6A C7A 1.3900
C6A H6A 0.9500
C7A H7A 0.9500
C2B C3B 1.3900
C2B C7B 1.3900
C3B C4B 1.3900
C3B H3B 0.9500
C4B C5B 1.3900
C4B H4B 0.9500
C5B C6B 1.3900
C5B H5B 0.9500
C6B C7B 1.3900
C6B H6B 0.9500
C7B H7B 0.9500
C9A C10A 1.3900
C9A C14A 1.3900
C10A C11A 1.3900
C10A H10A 0.9500
C11A C12A 1.3900
C11A H11A 0.9500
C12A C13A 1.3900
C12A H12A 0.9500
C13A C14A 1.3900
C13A H13A 0.9500
C14A H14A 0.9500
C9B C10B 1.3900
C9B C14B 1.3900
C10B C11B 1.3900
C10B H10B 0.9500
C11B C12B 1.3900
C11B H11B 0.9500
C12B C13B 1.3900
C12B H12B 0.9500
C13B C14B 1.3900
C13B H13B 0.9500
C14B H14B 0.9500
C15 O1 1.227(5)
C15 N1 1.358(6)
C15 C16 1.480(6)
C16 C17 1.312(6)
C16 H16 0.9500
C17 C18 1.482(6)
C17 H17 0.9500
C18 O2 1.240(5)
C18 N2 1.338(5)
C19 N2 1.450(5)
C19 C20 1.505(6)
C19 H19A 0.9900
C19 H19B 0.9900
C20 C21 1.527(6)
C20 H20A 0.9900
C20 H20B 0.9900
C21 N3 1.450(5)
C21 H21A 0.9900
C21 H21B 0.9900
C22 O3 1.250(5)
C22 N3 1.331(5)
C22 C23 1.479(6)
C23 C24 1.316(6)
C23 H23 0.9500
C24 C25 1.476(6)
C24 H24 0.9500
C25 O4 1.239(5)
C25 N4 1.358(5)
C26 N4 1.469(5)
C26 C27 1.509(6)
C26 H26A 0.9900
C26 H26B 0.9900
C27 C32 1.386(6)
C27 C28 1.387(6)
C28 C29 1.379(6)
C28 H28 0.9500
C29 C30 1.362(7)
C29 H29 0.9500
C30 C31 1.380(6)
C30 H30 0.9500
C31 C32 1.387(6)
C31 H31 0.9500
C32 H32 0.9500
C33 N4 1.465(5)
C33 C34 1.506(6)
C33 H33A 0.9900
C33 H33B 0.9900
C34 C35 1.381(6)
C34 C39 1.392(6)
C35 C36 1.378(6)
C35 H35 0.9500
C36 C37 1.375(7)
C36 H36 0.9500
C37 C38 1.384(7)
C37 H37 0.9500
C38 C39 1.378(6)
C38 H38 0.9500
C39 H39 0.9500
N2 H2 0.8800
N3 H3N 0.8800
C40 C45 1.385(6)
C40 C41 1.388(6)
C40 C46 1.494(6)
C41 C42 1.382(6)
C41 H41 0.9500
C42 C43 1.373(6)
C42 H42 0.9500
C43 C44 1.392(6)
C43 H43 0.9500
C44 C45 1.398(6)
C44 C71 1.478(6)
C45 H45 0.9500
C46 O5 1.234(5)
C46 N5 1.363(6)
C47 N5 1.451(5)
C47 C48 1.509(6)
C47 H47A 0.9900
C47 H47B 0.9900
C48 C49 1.374(6)
C48 C53 1.387(6)
C49 C50 1.384(6)
C49 H49 0.9500
C50 C51 1.384(6)
C50 H50 0.9500
C51 C52 1.390(6)
C51 C54 1.498(6)
C52 C53 1.376(6)
C52 H52 0.9500
C53 H53 0.9500
C54 N6 1.456(5)
C54 H54A 0.9900
C54 H54B 0.9900
C55 O6 1.232(5)
C55 N6 1.341(6)
C55 C56 1.494(6)
C56 C57 1.383(6)
C56 C61 1.388(6)
C57 C58 1.387(7)
C57 H57 0.9500
C58 C59 1.383(6)
C58 H58 0.9500
C59 C60 1.380(6)
C59 H59 0.9500
C60 C61 1.391(6)
C60 C62 1.497(6)
C61 H61 0.9500
C62 O7 1.239(5)
C62 N7 1.350(5)
C63 N7 1.458(5)
C63 C64 1.490(6)
C63 H63A 0.9900
C63 H63B 0.9900
C64 C65 1.389(6)
C64 C69 1.400(6)
C65 C66 1.382(6)
C65 H65 0.9500
C66 C67 1.399(6)
C66 H66 0.9500
C67 C68 1.378(6)
C67 C70 1.502(6)
C68 C69 1.372(6)
C68 H68 0.9500
C69 H69 0.9500
C70 N8 1.460(5)
C70 H70A 0.9900
C70 H70B 0.9900
C71 O8 1.244(5)
C71 N8 1.349(5)
N5 H5 0.8800
N6 H6N 0.8800
N7 H7N 0.8800
N8 H8 0.8800
C300 C301 1.545(5)
C300 H30A 0.9800
C300 H30B 0.9800
C300 H30C 0.9800
C301 O301 1.314(9)
C301 H30D 0.9900
C301 H30E 0.9900
O301 H301 0.8400
C07A C08A 1.559(12)
C07A H07A 0.9800
C07A H07B 0.9800
C07A H07C 0.9800
C08A O09A 1.350(13)
C08A H08A 0.9900
C08A H08B 0.9900
O09A H09A 0.8400
C07B C08B 1.534(15)
C07B H07D 0.9800
C07B H07E 0.9800
C07B H07F 0.9800
C08B O09B 1.308(16)
C08B H08C 0.9900
C08B H08D 0.9900
O09B H09B 0.8400
C01A C02A 1.510(13)
C01A H01A 0.9800
C01A H01B 0.9800
C01A H01C 0.9800
C02A O03A 1.342(10)
C02A H02A 0.9900
C02A H02B 0.9900
O03A H03A 0.8400
C01B C02B 1.492(15)
C01B H01D 0.9800
C01B H01E 0.9800
C01B H01F 0.9800
C02B O03B 1.270(14)
C02B H02C 0.9900
C02B H02D 0.9900
O03B H03B 0.8400
C011 C012 1.541(9)
C011 H01G 0.9800
C011 H01H 0.9800
C011 H01I 0.9800
C012 O04 1.296(17)
C012 H01J 0.9900
C012 H01K 0.9900
O04 H04 0.8400
C72 C77 1.376(6)
C72 C73 1.394(5)
C72 H72 0.9500
C73 C74 1.384(5)
C73 C103 1.498(6)
C74 C75 1.382(6)
C74 H74 0.9500
C75 C76 1.387(6)
C75 H75 0.9500
C76 C77 1.378(5)
C76 H76 0.9500
C77 C78 1.503(5)
C78 O9 1.250(5)
C78 N9 1.331(5)
C79 N9 1.466(5)
C79 C80 1.499(5)
C79 H79A 0.9900
C79 H79B 0.9900
C80 C85 1.383(6)
C80 C81 1.388(6)
C81 C82 1.403(6)
C81 H81 0.9500
C82 C83 1.372(7)
C82 H82 0.9500
C83 C84 1.369(6)
C83 C86 1.511(6)
C84 C85 1.380(6)
C84 H84 0.9500
C85 H85 0.9500
C86 N10 1.456(5)
C86 H86A 0.9900
C86 H86B 0.9900
C87 O10 1.218(5)
C87 N10 1.340(6)
C87 C88 1.486(6)
C88 C93 1.376(6)
C88 C89 1.392(6)
C89 C90 1.380(6)
C89 H89 0.9500
C90 C91 1.375(6)
C90 H90 0.9500
C91 C92 1.397(6)
C91 H91 0.9500
C92 C93 1.382(6)
C92 C94 1.489(6)
C93 H93 0.9500
C94 O11 1.243(5)
C94 N11 1.342(5)
C95 N11 1.469(5)
C95 C96 1.513(6)
C95 H95A 0.9900
C95 H95B 0.9900
C96 C101 1.380(6)
C96 C97 1.381(6)
C97 C98 1.387(6)
C97 H97 0.9500
C98 C99 1.386(6)
C98 H98 0.9500
C99 C100 1.392(6)
C99 C102 1.509(6)
C100 C101 1.386(6)
C100 H100 0.9500
C101 H101 0.9500
C102 N12 1.454(5)
C102 H10C 0.9900
C102 H10D 0.9900
C103 O12 1.233(5)
C103 N12 1.339(5)
N9 H9 0.8800
N10 H10N 0.8800
N11 H11N 0.8800
N12 H12N 0.8800

loop_
_geom_hbond_atom_site_label_D
_geom_hbond_atom_site_label_H
_geom_hbond_atom_site_label_A
_geom_hbond_distance_DH
_geom_hbond_distance_HA
_geom_hbond_distance_DA
_geom_hbond_angle_DHA
_geom_hbond_site_symmetry_A
N2 H2 O9 0.88 2.31 3.166(4) 165.6 2_756
N5 H5 O4 0.88 2.05 2.877(5) 155.2 .
N6 H6N O3 0.88 2.21 3.080(4) 168.8 .
N7 H7N O3 0.88 2.23 3.080(5) 161.0 .
N9 H9 O1 0.88 2.05 2.889(4) 158.4 .
N10 H10N O2 0.88 2.10 2.960(4) 165.2 .
N11 H11N O2 0.88 2.52 3.398(5) 176.6 .
N12 H12N O9 0.88 2.15 2.977(4) 155.9 2_756
O301 H301 O11 0.84 2.06 2.670(9) 129.3 1_655
O09A H09A O8 0.84 1.90 2.71(2) 163.9 2_655
O09B H09B O8 0.84 2.29 2.97(4) 138.1 2_655
O03A H03A O6 0.84 2.19 3.011(9) 166.4 1_565
